data_4515584
loop_
_publ_author_name
'Leng, Fucheng'
'Liu, Hang'
'Ding, Meili'
'Lin, Qi-Pu'
'Jiang, Hai-Long'

_publ_section_title
;
 Boosting Photocatalytic Hydrogen Production of Porphyrinic MOFs: The
 Metal Location in Metalloporphyrin Matters
;
_journal_issue 5
_journal_name_full 'ACS Catalysis'
_journal_page_first 4583
_journal_paper_doi 10.1021/acscatal.8b00764
_journal_volume 8
_journal_year 2018
_chemical_formula_moiety '0.13(C96 H48 In4.36 N8 O18.01)'
_chemical_formula_sum 'C12 H6 In0.54 N O2.25'
_chemical_formula_weight 262.63
_space_group_crystal_system orthorhombic
_space_group_IT_number 65
_space_group_name_Hall '-C 2 2'
_space_group_name_H-M_alt 'C m m m'
_atom_sites_solution_hydrogens geom
_atom_sites_solution_primary direct
_atom_sites_solution_secondary difmap
_audit_creation_date 2017-10-25
_audit_creation_method
;
Olex2 1.2
(compiled 2017.08.10 svn.r3458 for OlexSys, GUI svn.r5381)
;
_cell_angle_alpha 90.00
_cell_angle_beta 90.00
_cell_angle_gamma 90.00
_cell_formula_units_Z 8
_cell_length_a 7.0996(4)
_cell_length_b 33.5115(18)
_cell_length_c 16.7335(9)
_cell_measurement_reflns_used 9783
_cell_measurement_temperature 293(2)
_cell_measurement_theta_max 55.905
_cell_measurement_theta_min 5.835
_cell_volume 3981.2(4)
_computing_molecular_graphics 'Olex2 (Dolomanov et al., 2009)'
_computing_publication_material 'Olex2 (Dolomanov et al., 2009)'
_computing_structure_refinement 'XL (Sheldrick, 2008)'
_computing_structure_solution 'SHELXS-97 (Sheldrick, 1990)'
_diffrn_ambient_temperature 293(2)
_diffrn_measured_fraction_theta_full 0.973
_diffrn_measured_fraction_theta_max 0.973
_diffrn_measurement_device_type 'CCD area detector'
_diffrn_measurement_method 'phi and omega scans'
_diffrn_radiation_monochromator graphite
_diffrn_radiation_type MoK\a
_diffrn_radiation_wavelength 0.71073
_diffrn_reflns_av_R_equivalents 0.0664
_diffrn_reflns_av_unetI/netI 0.0336
_diffrn_reflns_limit_h_max 8
_diffrn_reflns_limit_h_min -8
_diffrn_reflns_limit_k_max 41
_diffrn_reflns_limit_k_min -41
_diffrn_reflns_limit_l_max 20
_diffrn_reflns_limit_l_min -20
_diffrn_reflns_number 22880
_diffrn_reflns_theta_full 26.37
_diffrn_reflns_theta_max 26.37
_diffrn_reflns_theta_min 3.40
_diffrn_source 'fine-focus sealed tube'
_exptl_absorpt_coefficient_mu 0.662
_exptl_absorpt_correction_type none
_exptl_crystal_colour red
_exptl_crystal_density_diffrn 0.876
_exptl_crystal_density_method 'not measured'
_exptl_crystal_description fusiformis
_exptl_crystal_F_000 1037
_exptl_crystal_size_max 0.2
_exptl_crystal_size_mid 0.02
_exptl_crystal_size_min 0.02
_refine_diff_density_max 4.074
_refine_diff_density_min -1.284
_refine_diff_density_rms 0.225
_refine_ls_extinction_method none
_refine_ls_goodness_of_fit_ref 1.131
_refine_ls_hydrogen_treatment constr
_refine_ls_matrix_type full
_refine_ls_number_parameters 95
_refine_ls_number_reflns 2262
_refine_ls_number_restraints 0
_refine_ls_restrained_S_all 1.131
_refine_ls_R_factor_all 0.0941
_refine_ls_R_factor_gt 0.0817
_refine_ls_shift/su_max 0.000
_refine_ls_shift/su_mean 0.000
_refine_ls_structure_factor_coef Fsqd
_refine_ls_weighting_details 'calc w=1/[\s^2^(Fo^2^)+(0.0847P)^2^+130.2882P] where P=(Fo^2^+2Fc^2^)/3'
_refine_ls_weighting_scheme calc
_refine_ls_wR_factor_gt 0.2059
_refine_ls_wR_factor_ref 0.2155
_reflns_number_gt 1821
_reflns_number_total 2262
_reflns_threshold_expression >2sigma(I)
_cod_data_source_file cs8b00764_si_003.cif
_cod_data_source_block 1_pl
_cod_database_code 4515584
_olex2_refinement_description
;
1. Fixed Uiso
 At 1.2 times of:
  All C(H) groups
2. Uiso/Uaniso restraints and constraints
In2: within 2A with sigma of 0.01 and sigma for terminal atoms of 0.02
3. Others
 Fixed Sof: In2(0.0225)
4.a Aromatic/amide H refined with riding coordinates:
 C3(H3), C4(H4), C6(H6), C10(H10)
;
_olex2_submission_special_instructions 'No special instructions were received'

loop_
_space_group_symop_id
_space_group_symop_operation_xyz
1 'x, y, z'
2 '-x, -y, z'
3 'x, -y, -z'
4 '-x, y, -z'
5 'x+1/2, y+1/2, z'
6 '-x+1/2, -y+1/2, z'
7 'x+1/2, -y+1/2, -z'
8 '-x+1/2, y+1/2, -z'
9 '-x, -y, -z'
10 'x, y, -z'
11 '-x, y, z'
12 'x, -y, z'
13 '-x+1/2, -y+1/2, -z'
14 'x+1/2, y+1/2, -z'
15 '-x+1/2, y+1/2, z'
16 'x+1/2, -y+1/2, z'

loop_
_atom_site_label
_atom_site_type_symbol
_atom_site_fract_x
_atom_site_fract_y
_atom_site_fract_z
_atom_site_U_iso_or_equiv
_atom_site_adp_type
_atom_site_occupancy
_atom_site_calc_flag
_atom_site_disorder_assembly
_atom_site_disorder_group
_atom_site_site_symmetry_order
_atom_site_refinement_flags_posn
_atom_site_refinement_flags_adp
_atom_site_refinement_flags_occupancy
In1 In 0.2500 0.2500 0.0000 0.0048(3) Uani 1 d . . 4 S T P
In2 In 0.0407(16) 0.0000 0.5000 0.029(3) Uiso 0.09 d . . 4 S TU P
O1 O 0.0000 0.2822(4) 0.0000 0.054(4) Uani 1 d . . 4 S T P
N1 N 0.0000 0.0000 0.3775(7) 0.028(3) Uani 1 d . . 4 S T P
N2 N 0.0000 0.0618(4) 0.5000 0.027(3) Uani 1 d . . 4 S T P
C1 C 0.0000 0.1954(3) 0.1114(6) 0.029(2) Uani 1 d . . 2 S T P
C2 C 0.0000 0.1639(3) 0.1745(6) 0.027(2) Uani 1 d . . 2 S T P
C3 C 0.1659(16) 0.1488(4) 0.2031(8) 0.077(4) Uani 1 d . . 1 . . .
H3 H 0.2799 0.1582 0.1833 0.092 Uiso 1 calc A . 1 R . .
C4 C 0.1646(17) 0.1197(4) 0.2611(8) 0.083(5) Uani 1 d A . 1 . . .
H4 H 0.2786 0.1102 0.2808 0.099 Uiso 1 calc . . 1 R . .
C5 C 0.0000 0.1044(3) 0.2906(6) 0.026(2) Uani 1 d . . 2 S T P
C6 C 0.0000 0.0201(3) 0.2452(6) 0.037(3) Uani 1 d . . 2 S T P
H6 H 0.0000 0.0366 0.2006 0.044 Uiso 1 calc . . 2 RS T P
C7 C 0.0000 0.0325(3) 0.3277(6) 0.030(2) Uani 1 d . . 2 S T P
C8 C 0.0000 0.0730(3) 0.3544(6) 0.028(2) Uani 1 d A . 2 S T P
C9 C 0.0000 0.0853(3) 0.4338(6) 0.029(2) Uani 1 d . . 2 S T P
C10 C 0.0000 0.1263(3) 0.4592(7) 0.038(3) Uani 1 d . . 2 S T P
H10 H 0.0000 0.1486 0.4263 0.046 Uiso 1 calc . . 2 RS T P
O2B O 0.1556(15) 0.2135(5) 0.0994(10) 0.018(4) Uiso 0.46(4) d A 1 1 . . .
O2A O 0.1494(16) 0.2019(5) 0.0757(10) 0.014(4) Uiso 0.42(4) d A 2 1 . . .

loop_
_atom_site_aniso_label
_atom_site_aniso_U_11
_atom_site_aniso_U_22
_atom_site_aniso_U_33
_atom_site_aniso_U_23
_atom_site_aniso_U_13
_atom_site_aniso_U_12
In1 0.0028(4) 0.0069(4) 0.0046(4) 0.000 0.000 -0.0010(3)
O1 0.040(8) 0.026(7) 0.096(11) 0.000 0.000 0.000
N1 0.052(8) 0.009(5) 0.023(6) 0.000 0.000 0.000
N2 0.039(8) 0.025(6) 0.018(6) 0.000 0.000 0.000
C1 0.039(6) 0.025(5) 0.024(5) 0.005(4) 0.000 0.000
C2 0.034(6) 0.023(5) 0.024(5) 0.007(4) 0.000 0.000
C3 0.035(6) 0.095(9) 0.101(9) 0.080(8) -0.006(6) -0.004(6)
C4 0.039(6) 0.103(9) 0.106(10) 0.088(9) 0.007(6) 0.007(6)
C5 0.041(6) 0.018(5) 0.020(5) 0.002(4) 0.000 0.000
C6 0.062(8) 0.030(6) 0.017(5) 0.001(4) 0.000 0.000
C7 0.048(7) 0.025(5) 0.018(5) 0.002(4) 0.000 0.000
C8 0.048(7) 0.016(5) 0.022(5) 0.010(4) 0.000 0.000
C9 0.049(7) 0.015(5) 0.023(5) 0.002(4) 0.000 0.000
C10 0.070(9) 0.013(5) 0.032(6) 0.002(4) 0.000 0.000

loop_
_atom_type_symbol
_atom_type_description
_atom_type_scat_dispersion_real
_atom_type_scat_dispersion_imag
_atom_type_scat_source
C C 0.0033 0.0016 'International Tables Vol C Tables 4.2.6.8 and 6.1.1.4'
H H 0.0000 0.0000 'International Tables Vol C Tables 4.2.6.8 and 6.1.1.4'
In In -0.7276 1.3100 'International Tables Vol C Tables 4.2.6.8 and 6.1.1.4'
N N 0.0061 0.0033 'International Tables Vol C Tables 4.2.6.8 and 6.1.1.4'
O O 0.0106 0.0060 'International Tables Vol C Tables 4.2.6.8 and 6.1.1.4'

loop_
_geom_angle_atom_site_label_1
_geom_angle_atom_site_label_2
_geom_angle_atom_site_label_3
_geom_angle
_geom_angle_site_symmetry_1
_geom_angle_site_symmetry_3
O1 In1 O1 180.0(6) 13 .
O1 In1 O2B 91.6(4) . 10
O1 In1 O2B 88.4(4) . 13
O1 In1 O2B 91.6(4) 13 6
O1 In1 O2B 91.6(4) 13 13
O1 In1 O2B 88.4(4) . 6
O1 In1 O2B 91.6(4) . .
O1 In1 O2B 88.4(4) 13 10
O1 In1 O2B 88.4(4) 13 .
O1 In1 O2A 84.0(4) 13 10
O1 In1 O2A 84.0(4) 13 .
O1 In1 O2A 84.0(4) . 13
O1 In1 O2A 96.0(4) . 10
O1 In1 O2A 96.0(4) 13 13
O1 In1 O2A 96.0(4) 13 6
O1 In1 O2A 84.0(4) . 6
O1 In1 O2A 96.0(4) . .
O2B In1 O2B 100.0(11) 6 13
O2B In1 O2B 80.0(11) 10 13
O2B In1 O2B 180.0(7) 13 .
O2B In1 O2B 80.0(11) 6 .
O2B In1 O2B 180.0(7) 6 10
O2B In1 O2B 100.0(11) 10 .
O2B In1 O2A 14.7(3) 6 6
O2B In1 O2A 14.7(3) . .
O2B In1 O2A 94.2(10) 10 13
O2B In1 O2A 165.3(3) 10 6
O2B In1 O2A 165.3(3) 6 10
O2B In1 O2A 85.8(10) 13 6
O2B In1 O2A 165.3(3) 13 .
O2B In1 O2A 14.7(3) 13 13
O2B In1 O2A 85.8(10) . 10
O2B In1 O2A 94.2(10) 13 10
O2B In1 O2A 85.8(10) 6 13
O2B In1 O2A 94.2(10) 6 .
O2B In1 O2A 14.7(3) 10 10
O2B In1 O2A 85.8(10) 10 .
O2B In1 O2A 165.3(3) . 13
O2B In1 O2A 94.2(10) . 6
O2A In1 O2A 108.6(11) 6 .
O2A In1 O2A 71.4(11) 10 .
O2A In1 O2A 180.0(6) . 13
O2A In1 O2A 180.0(6) 10 6
O2A In1 O2A 108.6(11) 10 13
O2A In1 O2A 71.4(11) 6 13
In2 In2 N1 82.0(3) 9_556 9_556
In2 In2 N1 82.0(3) 9_556 .
In2 In2 N2 82.0(3) 9_556 .
In2 In2 N2 82.0(3) 9_556 9_556
N1 In2 N1 163.9(6) . 9_556
N1 In2 N2 88.89(8) 9_556 9_556
N1 In2 N2 88.89(8) . .
N1 In2 N2 88.89(8) . 9_556
N1 In2 N2 88.89(8) 9_556 .
N2 In2 N2 164.1(6) 9_556 .
In1 O1 In1 117.5(6) 7_455 .
In2 N1 In2 16.1(6) . 9_556
C7 N1 In2 127.0(6) . .
C7 N1 In2 127.0(6) . 9_556
C7 N1 In2 127.0(6) 2 .
C7 N1 In2 127.0(6) 2 9_556
C7 N1 C7 105.2(12) 2 .
In2 N2 In2 15.9(6) 9_556 .
C9 N2 In2 125.1(6) 10_556 .
C9 N2 In2 125.1(6) 10_556 9_556
C9 N2 In2 125.1(6) . 9_556
C9 N2 In2 125.1(6) . .
C9 N2 C9 109.1(13) 10_556 .
O2B C1 C2 116.6(7) . .
O2B C1 C2 116.6(7) 11 .
O2B C1 O2B 119.9(14) . 11
O2A C1 C2 117.8(7) 11 .
O2A C1 C2 117.8(7) . .
O2A C1 O2B 25.6(6) 11 11
O2A C1 O2B 125.7(10) 11 .
O2A C1 O2B 25.6(6) . .
O2A C1 O2B 125.7(10) . 11
O2A C1 O2A 118.1(14) 11 .
C3 C2 C1 120.6(5) . .
C3 C2 C1 120.6(5) 11 .
C3 C2 C3 118.7(11) . 11
C2 C3 H3 119.9 . .
C2 C3 C4 120.2(10) . .
C4 C3 H3 119.9 . .
C3 C4 H4 119.1 . .
C5 C4 C3 121.7(10) . .
C5 C4 H4 119.1 . .
C4 C5 C4 117.4(11) 11 .
C4 C5 C8 121.3(6) . .
C4 C5 C8 121.3(6) 11 .
C6 C6 H6 126.6 2 .
C6 C6 C7 106.8(6) 2 .
C7 C6 H6 126.6 . .
N1 C7 C6 110.6(10) . .
N1 C7 C8 124.4(9) . .
C8 C7 C6 125.1(10) . .
C7 C8 C5 116.4(9) . .
C9 C8 C5 118.1(9) . .
C9 C8 C7 125.5(9) . .
N2 C9 C8 127.3(10) . .
N2 C9 C10 108.3(10) . .
C8 C9 C10 124.5(10) . .
C9 C10 H10 126.4 . .
C10 C10 C9 107.2(6) 10_556 .
C10 C10 H10 126.4 10_556 .
C1 O2B In1 131.0(10) . .
C1 O2A In1 134.0(10) . .

loop_
_geom_bond_atom_site_label_1
_geom_bond_atom_site_label_2
_geom_bond_distance
_geom_bond_site_symmetry_2
In1 O1 2.077(7) 13
In1 O1 2.077(7) .
In1 O2B 2.171(10) .
In1 O2B 2.171(10) 10
In1 O2B 2.171(10) 6
In1 O2B 2.171(10) 13
In1 O2A 2.171(11) 10
In1 O2A 2.171(11) .
In1 O2A 2.171(11) 6
In1 O2A 2.171(11) 13
In2 In2 0.58(2) 9_556
In2 N1 2.071(12) 9_556
In2 N1 2.071(12) .
In2 N2 2.089(13) 9_556
In2 N2 2.089(13) .
O1 In1 2.077(7) 7_455
N1 In2 2.071(12) 9_556
N1 C7 1.371(13) .
N1 C7 1.371(13) 2
N2 In2 2.089(13) 9_556
N2 C9 1.359(13) .
N2 C9 1.359(13) 10_556
C1 C2 1.492(14) .
C1 O2B 1.276(13) .
C1 O2B 1.276(13) 11
C1 O2A 1.237(12) 11
C1 O2A 1.237(12) .
C2 C3 1.369(12) .
C2 C3 1.369(12) 11
C3 H3 0.9300 .
C3 C4 1.376(13) .
C4 H4 0.9300 .
C4 C5 1.368(12) .
C5 C4 1.368(12) 11
C5 C8 1.501(13) .
C6 C6 1.35(2) 2
C6 H6 0.9300 .
C6 C7 1.441(15) .
C7 C8 1.427(15) .
C8 C9 1.392(15) .
C9 C10 1.439(14) .
C10 C10 1.36(2) 10_556
C10 H10 0.9300 .

loop_
_geom_torsion_atom_site_label_1
_geom_torsion_atom_site_label_2
_geom_torsion_atom_site_label_3
_geom_torsion_atom_site_label_4
_geom_torsion
_geom_torsion_site_symmetry_1
_geom_torsion_site_symmetry_4
In2 In2 N1 C7 -96.1(3) 9_556 2
In2 In2 N1 C7 96.1(3) 9_556 .
In2 In2 N2 C9 -95.6(3) 9_556 .
In2 In2 N2 C9 95.6(3) 9_556 10_556
In2 N1 C7 C6 -169.9(4) 9_556 .
In2 N1 C7 C6 169.9(4) . .
In2 N1 C7 C8 -10.1(4) . .
In2 N1 C7 C8 10.1(4) 9_556 .
In2 N2 C9 C8 9.7(4) . .
In2 N2 C9 C8 -9.7(4) 9_556 .
In2 N2 C9 C10 170.3(4) 9_556 .
In2 N2 C9 C10 -170.3(4) . .
O1 In1 O1 In1 0.0 13 7_455
O1 In1 O2B C1 47.3(17) . .
O1 In1 O2B C1 -132.7(17) 13 .
O1 In1 O2A C1 -3.3(19) . .
O1 In1 O2A C1 176.7(19) 13 .
N1 In2 N1 In2 0.000(10) 9_556 9_556
N1 In2 N1 C7 96.1(3) 9_556 .
N1 In2 N1 C7 -96.1(3) 9_556 2
N1 In2 N2 In2 82.1(3) . 9_556
N1 In2 N2 In2 -82.1(3) 9_556 9_556
N1 In2 N2 C9 177.68(18) . 10_556
N1 In2 N2 C9 -177.68(18) 9_556 .
N1 In2 N2 C9 -13.6(5) . .
N1 In2 N2 C9 13.6(5) 9_556 10_556
N1 C7 C8 C5 180.000(1) . .
N1 C7 C8 C9 0.000(2) . .
N2 In2 N1 In2 82.1(3) 9_556 9_556
N2 In2 N1 In2 -82.1(3) . 9_556
N2 In2 N1 C7 -178.21(18) . 2
N2 In2 N1 C7 178.21(18) 9_556 .
N2 In2 N1 C7 14.0(6) . .
N2 In2 N1 C7 -14.0(6) 9_556 2
N2 In2 N2 In2 0.0 9_556 9_556
N2 In2 N2 C9 -95.6(3) 9_556 .
N2 In2 N2 C9 95.6(3) 9_556 10_556
N2 C9 C10 C10 0.000(2) . 10_556
C1 C2 C3 C4 -179.8(13) . .
C2 C1 O2B In1 163.4(11) . .
C2 C1 O2A In1 -164.7(13) . .
C2 C3 C4 C5 1(2) . .
C3 C2 C3 C4 -2(3) 11 .
C3 C4 C5 C4 -1(3) . 11
C3 C4 C5 C8 -179.4(13) . .
C4 C5 C8 C7 90.9(12) 11 .
C4 C5 C8 C7 -90.9(12) . .
C4 C5 C8 C9 89.1(12) . .
C4 C5 C8 C9 -89.1(12) 11 .
C5 C8 C9 N2 180.000(1) . .
C5 C8 C9 C10 0.000(2) . .
C6 C6 C7 N1 0.0 2 .
C6 C6 C7 C8 180.000(1) 2 .
C6 C7 C8 C5 0.000(1) . .
C6 C7 C8 C9 180.000(1) . .
C7 N1 C7 C6 0.0 2 .
C7 N1 C7 C8 180.000(1) 2 .
C7 C8 C9 N2 0.000(2) . .
C7 C8 C9 C10 180.000(2) . .
C8 C9 C10 C10 180.000(2) . 10_556
C9 N2 C9 C8 180.000(1) 10_556 .
C9 N2 C9 C10 0.000(2) 10_556 .
O2B In1 O1 In1 130.0(5) 13 7_455
O2B In1 O1 In1 -130.0(5) 6 7_455
O2B In1 O1 In1 -50.0(5) . 7_455
O2B In1 O1 In1 50.0(5) 10 7_455
O2B In1 O2B C1 135.3(19) 6 .
O2B In1 O2B C1 -44.7(19) 10 .
O2B In1 O2B C1 -157(100) 13 .
O2B In1 O2A C1 -110(2) 13 .
O2B In1 O2A C1 -95(2) 10 .
O2B In1 O2A C1 85(2) 6 .
O2B In1 O2A C1 70(2) . .
O2B C1 C2 C3 15.6(19) 11 11
O2B C1 C2 C3 166.4(15) . 11
O2B C1 C2 C3 -166.4(15) 11 .
O2B C1 C2 C3 -15.6(19) . .
O2B C1 O2B In1 -47(3) 11 .
O2B C1 O2A In1 15(3) 11 .
O2B C1 O2A In1 -71(2) . .
O2A In1 O1 In1 -144.1(5) 6 7_455
O2A In1 O1 In1 35.9(5) 10 7_455
O2A In1 O1 In1 144.1(5) 13 7_455
O2A In1 O1 In1 -35.9(5) . 7_455
O2A In1 O2B C1 131.4(17) 6 .
O2A In1 O2B C1 -48.6(17) 10 .
O2A In1 O2B C1 120(2) 13 .
O2A In1 O2B C1 -60(2) . .
O2A In1 O2A C1 158(100) 13 .
O2A In1 O2A C1 -97.7(19) 10 .
O2A In1 O2A C1 82.3(19) 6 .
O2A C1 C2 C3 -13(2) 11 11
O2A C1 C2 C3 13(2) . .
O2A C1 C2 C3 -164.8(15) . 11
O2A C1 C2 C3 164.8(15) 11 .
O2A C1 O2B In1 64(2) . .
O2A C1 O2B In1 -17(3) 11 .
O2A C1 O2A In1 44(3) 11 .
